data_7133296
loop_
_publ_author_name
'Witte, Robert'
'Kar, Sourav'
'Radacki, Krzysztof'
'H&#xe4;rterich, Marcel'
'Rang, Maximilian'
'Michel, Maximilian'
'Mihm, Cornelius'
'Czernetzki, Corinna'
'Br&#xfc;ckner, Tobias'
'Beck, Eva'
'Lutz, Sarah'
'Dewhurst, Rian D.'
'Braunschweig, Holger'

_publ_section_title
;
 Transition-metal-like coordination chemistry of dicoordinate borylenes
 with organic azides.
;
_journal_issue 65
_journal_name_full 'Chemical communications (Cambridge, England)'
_journal_page_first 8629
_journal_page_last 8632
_journal_paper_doi 10.1039/d4cc02923b
_journal_volume 60
_journal_year 2024
_chemical_formula_moiety 'C44 H65 B N4'
_chemical_formula_sum 'C44 H65 B N4'
_chemical_formula_weight 660.81
_space_group_crystal_system monoclinic
_space_group_IT_number 14
_space_group_name_Hall '-P 2yn'
_space_group_name_H-M_alt 'P 1 21/n 1'
_atom_sites_solution_hydrogens geom
_atom_sites_solution_primary dual
_atom_sites_solution_secondary difmap
_audit_creation_method SHELXL-2017/1
_audit_update_record
;
2024-06-13 deposited with the CCDC.	2024-07-04 downloaded from the CCDC.
;
_cell_angle_alpha 90
_cell_angle_beta 96.2090(10)
_cell_angle_gamma 90
_cell_formula_units_Z 4
_cell_length_a 10.5315(2)
_cell_length_b 16.4623(3)
_cell_length_c 23.1574(5)
_cell_measurement_reflns_used 9915
_cell_measurement_temperature 100(2)
_cell_measurement_theta_max 26.63
_cell_measurement_theta_min 2.47
_cell_volume 3991.31(14)
_computing_cell_refinement 'Saint+ ver. V8.38A (Bruker AXS)'
_computing_data_collection 'APEX2 ver. 2014.9 (Bruker AXS)'
_computing_data_reduction 'Saint+ ver. V8.38A (Bruker AXS)'
_computing_molecular_graphics 'ShelXLe (Huebschle et all, 2011)'
_computing_publication_material 'SHELXL-2017/1 (Sheldrick, 2017)'
_computing_structure_refinement 'SHELXL-2017/1 (Sheldrick, 2017)'
_computing_structure_solution 'SHELXT (Sheldrick, 2014)'
_diffrn_ambient_temperature 100(2)
_diffrn_detector 'CMOS area detector (Photon II)'
_diffrn_detector_area_resol_mean 7.5
_diffrn_measured_fraction_theta_full 0.999
_diffrn_measured_fraction_theta_max 0.999
_diffrn_measurement_device_type 'Bruker D8 Quest'
_diffrn_measurement_method '\f and \w scans'
_diffrn_radiation_monochromator 'multi-layer mirror'
_diffrn_radiation_type MoK\a
_diffrn_radiation_wavelength 0.71073
_diffrn_reflns_av_R_equivalents 0.0715
_diffrn_reflns_av_unetI/netI 0.0349
_diffrn_reflns_Laue_measured_fraction_full 0.999
_diffrn_reflns_Laue_measured_fraction_max 0.999
_diffrn_reflns_limit_h_max 13
_diffrn_reflns_limit_h_min -13
_diffrn_reflns_limit_k_max 17
_diffrn_reflns_limit_k_min -20
_diffrn_reflns_limit_l_max 28
_diffrn_reflns_limit_l_min -28
_diffrn_reflns_number 65402
_diffrn_reflns_point_group_measured_fraction_full 0.999
_diffrn_reflns_point_group_measured_fraction_max 0.999
_diffrn_reflns_theta_full 26.000
_diffrn_reflns_theta_max 26.022
_diffrn_reflns_theta_min 2.305
_diffrn_source 'microfocus sealed tube (Incoatec ImS)'
_exptl_absorpt_coefficient_mu 0.063
_exptl_absorpt_correction_T_max 0.7454
_exptl_absorpt_correction_T_min 0.6987
_exptl_absorpt_correction_type multi-scan
_exptl_absorpt_process_details 'SadAbs 2016/2 (Bruker AXS)'
_exptl_crystal_colour yellow
_exptl_crystal_density_diffrn 1.100
_exptl_crystal_description block
_exptl_crystal_F_000 1448
_exptl_crystal_size_max 0.165
_exptl_crystal_size_mid 0.145
_exptl_crystal_size_min 0.122
_refine_diff_density_max 0.341
_refine_diff_density_min -0.366
_refine_diff_density_rms 0.043
_refine_ls_extinction_method none
_refine_ls_goodness_of_fit_ref 1.033
_refine_ls_hydrogen_treatment constr
_refine_ls_matrix_type full
_refine_ls_number_parameters 499
_refine_ls_number_reflns 7847
_refine_ls_number_restraints 116
_refine_ls_restrained_S_all 1.045
_refine_ls_R_factor_all 0.0708
_refine_ls_R_factor_gt 0.0462
_refine_ls_shift/su_max 0.002
_refine_ls_shift/su_mean 0.000
_refine_ls_structure_factor_coef Fsqd
_refine_ls_weighting_details 'w=1/[\s^2^(Fo^2^)+(0.0498P)^2^+1.6305P] where P=(Fo^2^+2Fc^2^)/3'
_refine_ls_weighting_scheme calc
_refine_ls_wR_factor_gt 0.1061
_refine_ls_wR_factor_ref 0.1208
_reflns_Friedel_coverage 0.000
_reflns_number_gt 5794
_reflns_number_total 7847
_reflns_threshold_expression 'I > 2\s(I)'
_cod_data_source_file d4cc02923b2.cif
_cod_data_source_block Compound4b
_cod_depositor_comments 'Adding full bibliography for 7133290--7133296.cif.'
_cod_original_sg_symbol_H-M 'P 21/n'
_cod_database_code 7133296
_shelx_shelxl_version_number 2017/1
_shelx_space_group_comment
;
The symmetry employed for this shelxl refinement is uniquely defined
by the following loop, which should always be used as a source of
symmetry information in preference to the above space-group names.
They are only intended as comments.
;

loop_
_space_group_symop_operation_xyz
'x, y, z'
'-x+1/2, y+1/2, -z+1/2'
'-x, -y, -z'
'x-1/2, -y-1/2, z-1/2'

loop_
_atom_site_label
_atom_site_type_symbol
_atom_site_fract_x
_atom_site_fract_y
_atom_site_fract_z
_atom_site_U_iso_or_equiv
_atom_site_adp_type
_atom_site_occupancy
_atom_site_site_symmetry_order
_atom_site_calc_flag
_atom_site_refinement_flags_posn
_atom_site_refinement_flags_adp
_atom_site_refinement_flags_occupancy
_atom_site_disorder_assembly
_atom_site_disorder_group
N1 N 0.44344(13) 0.44845(8) 0.84372(6) 0.0228(3) Uani 1 1 d . . . . .
C1 C 0.40120(15) 0.41427(10) 0.79400(7) 0.0234(3) Uani 1 1 d . . . . .
B1 B 0.37848(16) 0.45942(11) 0.73251(8) 0.0213(4) Uani 1 1 d . . . . .
N2 N 0.39932(12) 0.54130(8) 0.73457(6) 0.0216(3) Uani 1 1 d . . . . .
C2 C 0.37921(17) 0.32400(10) 0.80368(8) 0.0288(4) Uani 1 1 d . . . . .
N4 N 0.47164(13) 0.61443(8) 0.66541(6) 0.0258(3) Uani 1 1 d . . . . .
C4 C 0.46105(18) 0.39060(10) 0.89582(7) 0.0314(4) Uani 1 1 d . . . . .
N3 N 0.37653(13) 0.59468(8) 0.69191(6) 0.0228(3) Uani 1 1 d . . . . .
C5 C 0.24555(17) 0.29601(11) 0.77798(9) 0.0373(4) Uani 1 1 d . . . . .
H5A H 0.239167 0.299096 0.735505 0.056 Uiso 1 1 calc R U . . .
H5B H 0.180775 0.331265 0.792264 0.056 Uiso 1 1 calc R U . . .
H5C H 0.231568 0.239843 0.789809 0.056 Uiso 1 1 calc R U . . .
C6 C 0.47899(17) 0.27493(10) 0.77507(9) 0.0343(4) Uani 1 1 d . . . . .
H6A H 0.463100 0.280367 0.732762 0.052 Uiso 1 1 calc R U . . .
H6B H 0.473168 0.217585 0.785823 0.052 Uiso 1 1 calc R U . . .
H6C H 0.564551 0.295460 0.788318 0.052 Uiso 1 1 calc R U . . .
C7 C 0.3970(2) 0.42224(12) 0.94671(8) 0.0397(5) Uani 1 1 d . . . . .
H7A H 0.432606 0.475522 0.958343 0.060 Uiso 1 1 calc R U . . .
H7B H 0.412030 0.384308 0.979346 0.060 Uiso 1 1 calc R U . . .
H7C H 0.305002 0.427406 0.935408 0.060 Uiso 1 1 calc R U . . .
C9 C 0.47639(15) 0.53406(9) 0.85349(7) 0.0209(3) Uani 1 1 d . . . . .
C8 C 0.6011(2) 0.37834(14) 0.91416(10) 0.0503(6) Uani 1 1 d . . . . .
H8A H 0.644000 0.362558 0.880388 0.075 Uiso 1 1 calc R U . . .
H8B H 0.612197 0.335429 0.943609 0.075 Uiso 1 1 calc R U . . .
H8C H 0.638238 0.429043 0.930455 0.075 Uiso 1 1 calc R U . . .
C10 C 0.38182(15) 0.58658(10) 0.87047(7) 0.0232(3) Uani 1 1 d . . . . .
C11 C 0.41785(17) 0.66554(10) 0.88615(7) 0.0282(4) Uani 1 1 d . . . . .
H11 H 0.356151 0.702013 0.898365 0.034 Uiso 1 1 calc R U . . .
C14 C 0.60089(15) 0.56061(9) 0.84794(7) 0.0226(3) Uani 1 1 d . . . . .
C13 C 0.63119(16) 0.64040(10) 0.86445(7) 0.0274(4) Uani 1 1 d . . . . .
H13 H 0.715387 0.659805 0.861985 0.033 Uiso 1 1 calc R U . . .
C12 C 0.54205(17) 0.69176(10) 0.88424(8) 0.0301(4) Uani 1 1 d . . . . .
H12 H 0.565939 0.745173 0.896568 0.036 Uiso 1 1 calc R U . . .
C15 C 0.70145(16) 0.51155(10) 0.82046(7) 0.0269(4) Uani 1 1 d . . . . .
H15 H 0.668135 0.455217 0.812972 0.032 Uiso 1 1 calc R U . . .
C17 C 0.72606(17) 0.54968(12) 0.76232(8) 0.0332(4) Uani 1 1 d . . . . .
H17A H 0.782503 0.514227 0.742634 0.050 Uiso 1 1 calc R U . . .
H17B H 0.766625 0.602875 0.769291 0.050 Uiso 1 1 calc R U . . .
H17C H 0.644800 0.556330 0.737857 0.050 Uiso 1 1 calc R U . . .
C16 C 0.82820(17) 0.50631(12) 0.85957(8) 0.0351(4) Uani 1 1 d . . . . .
H16A H 0.888225 0.472268 0.840871 0.053 Uiso 1 1 calc R U . . .
H16B H 0.813352 0.482387 0.897005 0.053 Uiso 1 1 calc R U . . .
H16C H 0.864086 0.560924 0.865847 0.053 Uiso 1 1 calc R U . . .
C18 C 0.24101(16) 0.56413(11) 0.86791(7) 0.0276(4) Uani 1 1 d . . . . .
H18 H 0.232243 0.504615 0.859783 0.033 Uiso 1 1 calc R U . . .
C20 C 0.16573(17) 0.61039(12) 0.81787(8) 0.0327(4) Uani 1 1 d . . . . .
H20A H 0.203454 0.599874 0.781721 0.049 Uiso 1 1 calc R U . . .
H20B H 0.168972 0.668755 0.826231 0.049 Uiso 1 1 calc R U . . .
H20C H 0.076649 0.592103 0.813675 0.049 Uiso 1 1 calc R U . . .
C21 C 0.32980(15) 0.41464(9) 0.67298(7) 0.0212(3) Uani 1 1 d . . . . .
C22 C 0.19839(15) 0.41585(10) 0.65261(7) 0.0234(3) Uani 1 1 d . . . . .
C23 C 0.15631(16) 0.38852(10) 0.59681(7) 0.0252(4) Uani 1 1 d . . . . .
H23 H 0.067648 0.390604 0.583842 0.030 Uiso 1 1 calc R U . . .
C24 C 0.23987(16) 0.35835(10) 0.55960(7) 0.0244(4) Uani 1 1 d . . . . .
C25 C 0.36868(16) 0.35432(10) 0.58040(7) 0.0252(4) Uani 1 1 d . . . . .
H25 H 0.426904 0.331387 0.556355 0.030 Uiso 1 1 calc R U . . .
C26 C 0.41532(15) 0.38285(9) 0.63544(7) 0.0217(3) Uani 1 1 d . . . . .
C27 C 0.55956(15) 0.38333(10) 0.65186(7) 0.0250(4) Uani 1 1 d . . . . .
H27 H 0.576047 0.397877 0.693933 0.030 Uiso 1 1 calc R U . . .
C28 C 0.62216(16) 0.44827(11) 0.61698(8) 0.0306(4) Uani 1 1 d . . . . .
H28A H 0.605873 0.435922 0.575436 0.046 Uiso 1 1 calc R U . . .
H28B H 0.714463 0.448836 0.628539 0.046 Uiso 1 1 calc R U . . .
H28C H 0.586211 0.501616 0.624626 0.046 Uiso 1 1 calc R U . . .
C29 C 0.62263(17) 0.30085(11) 0.64318(8) 0.0328(4) Uani 1 1 d . . . . .
H29A H 0.619669 0.289234 0.601554 0.049 Uiso 1 1 calc R U . . .
H29B H 0.576741 0.258273 0.662010 0.049 Uiso 1 1 calc R U . . .
H29C H 0.711764 0.302353 0.660445 0.049 Uiso 1 1 calc R U . . .
C30 C 0.09991(15) 0.44903(10) 0.69042(8) 0.0273(4) Uani 1 1 d . . . . .
H30 H 0.142773 0.454466 0.730925 0.033 Uiso 1 1 calc R U . . .
C31 C 0.05277(17) 0.53340(11) 0.67025(8) 0.0328(4) Uani 1 1 d . . . . .
H31A H 0.125409 0.570837 0.671791 0.049 Uiso 1 1 calc R U . . .
H31B H -0.008880 0.553290 0.695747 0.049 Uiso 1 1 calc R U . . .
H31C H 0.011608 0.530084 0.630288 0.049 Uiso 1 1 calc R U . . .
C32 C -0.01400(17) 0.39153(12) 0.69232(9) 0.0357(4) Uani 1 1 d . . . . .
H32A H -0.065376 0.391442 0.654419 0.053 Uiso 1 1 calc R U . . .
H32B H -0.066598 0.409933 0.722201 0.053 Uiso 1 1 calc R U . . .
H32C H 0.017141 0.336448 0.701553 0.053 Uiso 1 1 calc R U . . .
C36 C 0.44213(15) 0.67592(10) 0.62221(7) 0.0241(3) Uani 1 1 d . . . . .
C37 C 0.35692(16) 0.66301(10) 0.57231(7) 0.0255(4) Uani 1 1 d . . . . .
C38 C 0.34237(16) 0.72468(10) 0.53078(7) 0.0269(4) Uani 1 1 d . . . . .
H38 H 0.283858 0.716847 0.497044 0.032 Uiso 1 1 calc R U . . .
C39 C 0.41019(18) 0.79709(11) 0.53690(8) 0.0312(4) Uani 1 1 d . . . . .
C40 C 0.49617(19) 0.80685(11) 0.58622(8) 0.0347(4) Uani 1 1 d . . . . .
H40 H 0.543841 0.855837 0.590964 0.042 Uiso 1 1 calc R U . . .
C41 C 0.51492(17) 0.74733(11) 0.62892(7) 0.0300(4) Uani 1 1 d . . . . .
C42 C 0.6115(2) 0.75791(12) 0.68132(8) 0.0400(5) Uani 1 1 d . . . . .
H42A H 0.678187 0.716446 0.680897 0.060 Uiso 1 1 calc R U . . .
H42B H 0.569093 0.752184 0.716732 0.060 Uiso 1 1 calc R U . . .
H42C H 0.650143 0.811999 0.680409 0.060 Uiso 1 1 calc R U . . .
C43 C 0.28611(18) 0.58435(11) 0.56119(8) 0.0343(4) Uani 1 1 d . . . . .
H43A H 0.254572 0.580439 0.519894 0.051 Uiso 1 1 calc R U . . .
H43B H 0.213799 0.582495 0.584475 0.051 Uiso 1 1 calc R U . . .
H43C H 0.343777 0.538800 0.571957 0.051 Uiso 1 1 calc R U . . .
C44 C 0.3942(2) 0.86128(12) 0.49015(8) 0.0402(5) Uani 1 1 d . . . . .
H44A H 0.440079 0.844719 0.457452 0.060 Uiso 1 1 calc R U . . .
H44B H 0.428815 0.912957 0.505854 0.060 Uiso 1 1 calc R U . . .
H44C H 0.303252 0.867840 0.476777 0.060 Uiso 1 1 calc R U . . .
C19 C 0.18414(18) 0.58217(13) 0.92473(8) 0.0382(4) Uani 1 1 d . . . . .
H19A H 0.181932 0.641040 0.930851 0.057 Uiso 1 1 calc R U . . .
H19B H 0.236966 0.556661 0.957192 0.057 Uiso 1 1 calc R U . . .
H19C H 0.097166 0.560360 0.922496 0.057 Uiso 1 1 calc R U . . .
C1_1 C 0.1955(7) 0.3319(4) 0.4960(2) 0.0302(9) Uani 0.841(3) 1 d . U P A 1
H1_1 H 0.222688 0.274228 0.491365 0.036 Uiso 0.841(3) 1 calc R U P A 1
C2_1 C 0.2637(3) 0.38411(17) 0.45427(10) 0.0469(7) Uani 0.841(3) 1 d . U P A 1
H2A_1 H 0.242517 0.364374 0.414468 0.070 Uiso 0.841(3) 1 calc R U P A 1
H2B_1 H 0.356177 0.380751 0.464776 0.070 Uiso 0.841(3) 1 calc R U P A 1
H2C_1 H 0.235938 0.440705 0.456836 0.070 Uiso 0.841(3) 1 calc R U P A 1
C3_1 C 0.0544(2) 0.33578(16) 0.48133(10) 0.0428(6) Uani 0.841(3) 1 d . U P A 1
H3A_1 H 0.024762 0.391249 0.487394 0.064 Uiso 0.841(3) 1 calc R U P A 1
H3B_1 H 0.013134 0.298301 0.506370 0.064 Uiso 0.841(3) 1 calc R U P A 1
H3C_1 H 0.032509 0.320388 0.440596 0.064 Uiso 0.841(3) 1 calc R U P A 1
C1_11 C 0.200(4) 0.337(3) 0.5076(14) 0.033(4) Uani 0.159(3) 1 d . U P A 2
H1_11 H 0.134293 0.295125 0.513297 0.040 Uiso 0.159(3) 1 calc R U P A 2
C2_11 C 0.2809(11) 0.2965(8) 0.4643(5) 0.044(3) Uani 0.159(3) 1 d . U P A 2
H2A_11 H 0.230324 0.291915 0.426336 0.065 Uiso 0.159(3) 1 calc R U P A 2
H2B_11 H 0.306595 0.242183 0.478428 0.065 Uiso 0.159(3) 1 calc R U P A 2
H2C_11 H 0.357127 0.329333 0.460529 0.065 Uiso 0.159(3) 1 calc R U P A 2
C3_11 C 0.1194(15) 0.4044(9) 0.4645(6) 0.053(3) Uani 0.159(3) 1 d . U P A 2
H3A_11 H 0.174564 0.450787 0.458262 0.080 Uiso 0.159(3) 1 calc R U P A 2
H3B_11 H 0.044809 0.423107 0.482655 0.080 Uiso 0.159(3) 1 calc R U P A 2
H3C_11 H 0.091029 0.378852 0.427055 0.080 Uiso 0.159(3) 1 calc R U P A 2
C1_2 C 0.3833(4) 0.31722(16) 0.86956(11) 0.0292(8) Uani 0.798(11) 1 d . U P B 1
H1A_2 H 0.424691 0.265695 0.883268 0.035 Uiso 0.798(11) 1 calc R U P B 1
H1AB_2 H 0.295704 0.318304 0.881315 0.035 Uiso 0.798(11) 1 calc R U P B 1
C1_21 C 0.4439(19) 0.3028(8) 0.8710(5) 0.042(3) Uani 0.202(11) 1 d . U P B 2
H1A_21 H 0.385622 0.270180 0.892540 0.050 Uiso 0.202(11) 1 calc R U P B 2
H1AB_21 H 0.526643 0.274330 0.871121 0.050 Uiso 0.202(11) 1 calc R U P B 2

loop_
_atom_site_aniso_label
_atom_site_aniso_U_11
_atom_site_aniso_U_22
_atom_site_aniso_U_33
_atom_site_aniso_U_23
_atom_site_aniso_U_13
_atom_site_aniso_U_12
N1 0.0270(7) 0.0165(7) 0.0248(7) 0.0009(5) 0.0027(6) -0.0024(5)
C1 0.0222(8) 0.0200(8) 0.0285(9) -0.0028(7) 0.0056(7) -0.0015(6)
B1 0.0160(8) 0.0208(9) 0.0277(9) -0.0018(7) 0.0054(7) -0.0002(7)
N2 0.0211(7) 0.0198(7) 0.0241(7) -0.0012(5) 0.0032(5) -0.0015(5)
C2 0.0382(10) 0.0169(8) 0.0317(9) 0.0012(7) 0.0049(8) -0.0046(7)
N4 0.0238(7) 0.0250(7) 0.0292(7) 0.0019(6) 0.0053(6) -0.0020(6)
C4 0.0440(11) 0.0222(9) 0.0271(9) 0.0063(7) -0.0005(8) -0.0029(8)
N3 0.0254(7) 0.0190(7) 0.0241(7) -0.0023(5) 0.0035(6) -0.0029(5)
C5 0.0327(10) 0.0234(9) 0.0575(12) 0.0016(8) 0.0120(9) -0.0065(8)
C6 0.0320(10) 0.0203(9) 0.0501(12) 0.0024(8) 0.0017(8) 0.0019(7)
C7 0.0498(12) 0.0413(11) 0.0271(10) 0.0094(8) 0.0006(8) -0.0038(9)
C9 0.0250(8) 0.0174(8) 0.0197(8) 0.0002(6) -0.0012(6) -0.0020(6)
C8 0.0424(12) 0.0467(13) 0.0598(14) 0.0294(11) -0.0037(10) 0.0074(10)
C10 0.0249(8) 0.0232(8) 0.0212(8) 0.0006(6) 0.0003(6) 0.0003(7)
C11 0.0309(9) 0.0223(8) 0.0316(9) -0.0034(7) 0.0043(7) 0.0042(7)
C14 0.0229(8) 0.0199(8) 0.0243(8) 0.0014(6) -0.0014(6) 0.0008(6)
C13 0.0242(9) 0.0233(8) 0.0339(9) 0.0007(7) -0.0006(7) -0.0038(7)
C12 0.0355(10) 0.0183(8) 0.0354(10) -0.0042(7) -0.0008(8) -0.0025(7)
C15 0.0226(8) 0.0227(8) 0.0352(10) -0.0023(7) 0.0020(7) 0.0016(7)
C17 0.0230(9) 0.0392(10) 0.0376(10) -0.0007(8) 0.0047(7) 0.0010(8)
C16 0.0257(9) 0.0355(10) 0.0427(11) -0.0001(8) -0.0017(8) 0.0069(8)
C18 0.0250(9) 0.0305(9) 0.0278(9) -0.0002(7) 0.0054(7) -0.0011(7)
C20 0.0257(9) 0.0381(10) 0.0341(10) 0.0003(8) 0.0030(7) 0.0041(8)
C21 0.0207(8) 0.0158(7) 0.0273(8) -0.0017(6) 0.0036(6) -0.0010(6)
C22 0.0204(8) 0.0198(8) 0.0303(9) -0.0031(7) 0.0042(7) -0.0021(6)
C23 0.0198(8) 0.0205(8) 0.0346(9) -0.0023(7) -0.0007(7) -0.0035(6)
C24 0.0285(9) 0.0179(8) 0.0262(9) -0.0027(6) 0.0008(7) -0.0031(7)
C25 0.0254(9) 0.0229(8) 0.0279(9) -0.0050(7) 0.0056(7) 0.0009(7)
C26 0.0201(8) 0.0189(8) 0.0264(8) -0.0018(6) 0.0035(6) 0.0003(6)
C27 0.0192(8) 0.0271(9) 0.0288(9) -0.0040(7) 0.0032(7) 0.0020(7)
C28 0.0221(9) 0.0327(10) 0.0378(10) -0.0036(8) 0.0061(7) 0.0007(7)
C29 0.0247(9) 0.0337(10) 0.0404(10) -0.0056(8) 0.0057(8) 0.0070(7)
C30 0.0185(8) 0.0275(9) 0.0363(10) -0.0066(7) 0.0045(7) -0.0020(7)
C31 0.0238(9) 0.0314(10) 0.0442(11) -0.0065(8) 0.0077(8) 0.0020(7)
C32 0.0224(9) 0.0364(10) 0.0497(12) -0.0079(9) 0.0106(8) -0.0037(8)
C36 0.0242(8) 0.0243(8) 0.0249(8) 0.0003(6) 0.0074(7) 0.0006(7)
C37 0.0240(8) 0.0248(8) 0.0285(9) -0.0020(7) 0.0072(7) 0.0014(7)
C38 0.0271(9) 0.0296(9) 0.0243(9) -0.0011(7) 0.0041(7) 0.0008(7)
C39 0.0376(10) 0.0304(9) 0.0273(9) 0.0016(7) 0.0115(8) -0.0004(8)
C40 0.0439(11) 0.0279(9) 0.0331(10) 0.0001(8) 0.0085(8) -0.0148(8)
C41 0.0340(10) 0.0304(9) 0.0263(9) -0.0014(7) 0.0072(7) -0.0074(8)
C42 0.0474(12) 0.0362(11) 0.0352(10) 0.0016(8) -0.0014(9) -0.0177(9)
C43 0.0333(10) 0.0303(10) 0.0373(10) 0.0011(8) -0.0052(8) -0.0033(8)
C44 0.0516(12) 0.0366(11) 0.0338(10) 0.0074(8) 0.0104(9) -0.0039(9)
C19 0.0313(10) 0.0507(12) 0.0344(10) -0.0028(9) 0.0114(8) 0.0008(9)
C1_1 0.0407(15) 0.0260(14) 0.022(2) -0.0114(15) -0.0064(17) -0.0022(12)
C2_1 0.0497(15) 0.0633(17) 0.0273(12) -0.0076(11) 0.0023(10) -0.0057(13)
C3_1 0.0432(14) 0.0458(15) 0.0361(13) -0.0074(11) -0.0109(10) -0.0089(11)
C1_11 0.039(6) 0.033(6) 0.027(7) -0.006(6) 0.002(6) -0.004(5)
C2_11 0.044(6) 0.061(7) 0.026(5) -0.016(5) 0.002(5) -0.012(5)
C3_11 0.064(7) 0.052(7) 0.040(6) -0.010(5) -0.014(6) -0.003(5)
C1_2 0.0347(18) 0.0182(12) 0.0335(13) 0.0063(9) -0.0024(11) -0.0007(11)
C1_21 0.055(5) 0.031(4) 0.037(4) 0.004(3) -0.002(4) 0.002(4)

loop_
_atom_type_symbol
_atom_type_description
_atom_type_scat_dispersion_real
_atom_type_scat_dispersion_imag
_atom_type_scat_source
C C 0.0033 0.0016 'International Tables Vol C Tables 4.2.6.8 and 6.1.1.4'
H H 0.0000 0.0000 'International Tables Vol C Tables 4.2.6.8 and 6.1.1.4'
B B 0.0013 0.0007 'International Tables Vol C Tables 4.2.6.8 and 6.1.1.4'
N N 0.0061 0.0033 'International Tables Vol C Tables 4.2.6.8 and 6.1.1.4'

loop_
_geom_angle_atom_site_label_1
_geom_angle_atom_site_label_2
_geom_angle_atom_site_label_3
_geom_angle
_geom_angle_site_symmetry_1
_geom_angle_site_symmetry_3
_geom_angle_publ_flag
C1 N1 C9 126.85(13) . . ?
C1 N1 C4 115.09(13) . . ?
C9 N1 C4 118.05(12) . . ?
N1 C1 C2 109.32(14) . . ?
N1 C1 B1 125.72(14) . . ?
C2 C1 B1 124.96(14) . . ?
N2 B1 C21 121.38(15) . . ?
N2 B1 C1 114.79(14) . . ?
C21 B1 C1 123.79(14) . . ?
N3 N2 B1 127.82(14) . . ?
C1_2 C2 C1 103.30(15) . . ?
C1_2 C2 C6 116.6(2) . . ?
C1 C2 C6 109.16(14) . . ?
C1_2 C2 C5 106.9(2) . . ?
C1 C2 C5 112.47(14) . . ?
C6 C2 C5 108.46(15) . . ?
C1 C2 C1_21 106.7(4) . . ?
C6 C2 C1_21 93.7(7) . . ?
C5 C2 C1_21 124.2(5) . . ?
N3 N4 C36 113.23(13) . . ?
C8 C4 C7 109.42(16) . . ?
C8 C4 N1 109.71(15) . . ?
C7 C4 N1 111.92(14) . . ?
C8 C4 C1_2 117.9(2) . . ?
C7 C4 C1_2 108.3(2) . . ?
N1 C4 C1_2 99.32(15) . . ?
C8 C4 C1_21 92.9(8) . . ?
C7 C4 C1_21 124.3(6) . . ?
N1 C4 C1_21 106.6(4) . . ?
N4 N3 N2 116.14(13) . . ?
C2 C5 H5A 109.5 . . ?
C2 C5 H5B 109.5 . . ?
H5A C5 H5B 109.5 . . ?
C2 C5 H5C 109.5 . . ?
H5A C5 H5C 109.5 . . ?
H5B C5 H5C 109.5 . . ?
C2 C6 H6A 109.5 . . ?
C2 C6 H6B 109.5 . . ?
H6A C6 H6B 109.5 . . ?
C2 C6 H6C 109.5 . . ?
H6A C6 H6C 109.5 . . ?
H6B C6 H6C 109.5 . . ?
C4 C7 H7A 109.5 . . ?
C4 C7 H7B 109.5 . . ?
H7A C7 H7B 109.5 . . ?
C4 C7 H7C 109.5 . . ?
H7A C7 H7C 109.5 . . ?
H7B C7 H7C 109.5 . . ?
C14 C9 C10 122.12(14) . . ?
C14 C9 N1 119.67(14) . . ?
C10 C9 N1 118.16(14) . . ?
C4 C8 H8A 109.5 . . ?
C4 C8 H8B 109.5 . . ?
H8A C8 H8B 109.5 . . ?
C4 C8 H8C 109.5 . . ?
H8A C8 H8C 109.5 . . ?
H8B C8 H8C 109.5 . . ?
C11 C10 C9 117.76(15) . . ?
C11 C10 C18 118.28(15) . . ?
C9 C10 C18 123.76(14) . . ?
C12 C11 C10 121.03(16) . . ?
C12 C11 H11 119.5 . . ?
C10 C11 H11 119.5 . . ?
C13 C14 C9 117.20(15) . . ?
C13 C14 C15 117.67(15) . . ?
C9 C14 C15 124.90(14) . . ?
C12 C13 C14 121.65(16) . . ?
C12 C13 H13 119.2 . . ?
C14 C13 H13 119.2 . . ?
C13 C12 C11 120.00(16) . . ?
C13 C12 H12 120.0 . . ?
C11 C12 H12 120.0 . . ?
C14 C15 C16 112.52(14) . . ?
C14 C15 C17 109.93(14) . . ?
C16 C15 C17 108.84(14) . . ?
C14 C15 H15 108.5 . . ?
C16 C15 H15 108.5 . . ?
C17 C15 H15 108.5 . . ?
C15 C17 H17A 109.5 . . ?
C15 C17 H17B 109.5 . . ?
H17A C17 H17B 109.5 . . ?
C15 C17 H17C 109.5 . . ?
H17A C17 H17C 109.5 . . ?
H17B C17 H17C 109.5 . . ?
C15 C16 H16A 109.5 . . ?
C15 C16 H16B 109.5 . . ?
H16A C16 H16B 109.5 . . ?
C15 C16 H16C 109.5 . . ?
H16A C16 H16C 109.5 . . ?
H16B C16 H16C 109.5 . . ?
C10 C18 C19 112.87(14) . . ?
C10 C18 C20 109.30(14) . . ?
C19 C18 C20 109.53(15) . . ?
C10 C18 H18 108.3 . . ?
C19 C18 H18 108.3 . . ?
C20 C18 H18 108.3 . . ?
C18 C20 H20A 109.5 . . ?
C18 C20 H20B 109.5 . . ?
H20A C20 H20B 109.5 . . ?
C18 C20 H20C 109.5 . . ?
H20A C20 H20C 109.5 . . ?
H20B C20 H20C 109.5 . . ?
C22 C21 C26 117.70(14) . . ?
C22 C21 B1 119.51(14) . . ?
C26 C21 B1 122.24(14) . . ?
C23 C22 C21 120.41(15) . . ?
C23 C22 C30 118.60(14) . . ?
C21 C22 C30 120.97(14) . . ?
C24 C23 C22 122.09(15) . . ?
C24 C23 H23 119.0 . . ?
C22 C23 H23 119.0 . . ?
C1_11 C24 C23 121(2) . . ?
C1_11 C24 C25 121(2) . . ?
C23 C24 C25 117.52(15) . . ?
C23 C24 C1_1 122.8(3) . . ?
C25 C24 C1_1 119.7(3) . . ?
C24 C25 C26 122.24(15) . . ?
C24 C25 H25 118.9 . . ?
C26 C25 H25 118.9 . . ?
C25 C26 C21 119.97(14) . . ?
C25 C26 C27 118.15(14) . . ?
C21 C26 C27 121.78(14) . . ?
C26 C27 C28 110.24(13) . . ?
C26 C27 C29 113.34(14) . . ?
C28 C27 C29 109.36(14) . . ?
C26 C27 H27 107.9 . . ?
C28 C27 H27 107.9 . . ?
C29 C27 H27 107.9 . . ?
C27 C28 H28A 109.5 . . ?
C27 C28 H28B 109.5 . . ?
H28A C28 H28B 109.5 . . ?
C27 C28 H28C 109.5 . . ?
H28A C28 H28C 109.5 . . ?
H28B C28 H28C 109.5 . . ?
C27 C29 H29A 109.5 . . ?
C27 C29 H29B 109.5 . . ?
H29A C29 H29B 109.5 . . ?
C27 C29 H29C 109.5 . . ?
H29A C29 H29C 109.5 . . ?
H29B C29 H29C 109.5 . . ?
C22 C30 C31 111.54(14) . . ?
C22 C30 C32 112.17(14) . . ?
C31 C30 C32 109.89(14) . . ?
C22 C30 H30 107.7 . . ?
C31 C30 H30 107.7 . . ?
C32 C30 H30 107.7 . . ?
C30 C31 H31A 109.5 . . ?
C30 C31 H31B 109.5 . . ?
H31A C31 H31B 109.5 . . ?
C30 C31 H31C 109.5 . . ?
H31A C31 H31C 109.5 . . ?
H31B C31 H31C 109.5 . . ?
C30 C32 H32A 109.5 . . ?
C30 C32 H32B 109.5 . . ?
H32A C32 H32B 109.5 . . ?
C30 C32 H32C 109.5 . . ?
H32A C32 H32C 109.5 . . ?
H32B C32 H32C 109.5 . . ?
C37 C36 C41 120.82(15) . . ?
C37 C36 N4 122.67(15) . . ?
C41 C36 N4 116.10(15) . . ?
C38 C37 C36 118.10(15) . . ?
C38 C37 C43 119.56(15) . . ?
C36 C37 C43 122.28(15) . . ?
C39 C38 C37 122.48(16) . . ?
C39 C38 H38 118.8 . . ?
C37 C38 H38 118.8 . . ?
C40 C39 C38 117.77(16) . . ?
C40 C39 C44 121.43(17) . . ?
C38 C39 C44 120.75(17) . . ?
C39 C40 C41 122.22(16) . . ?
C39 C40 H40 118.9 . . ?
C41 C40 H40 118.9 . . ?
C40 C41 C36 118.54(16) . . ?
C40 C41 C42 121.50(16) . . ?
C36 C41 C42 119.96(15) . . ?
C41 C42 H42A 109.5 . . ?
C41 C42 H42B 109.5 . . ?
H42A C42 H42B 109.5 . . ?
C41 C42 H42C 109.5 . . ?
H42A C42 H42C 109.5 . . ?
H42B C42 H42C 109.5 . . ?
C37 C43 H43A 109.5 . . ?
C37 C43 H43B 109.5 . . ?
H43A C43 H43B 109.5 . . ?
C37 C43 H43C 109.5 . . ?
H43A C43 H43C 109.5 . . ?
H43B C43 H43C 109.5 . . ?
C39 C44 H44A 109.5 . . ?
C39 C44 H44B 109.5 . . ?
H44A C44 H44B 109.5 . . ?
C39 C44 H44C 109.5 . . ?
H44A C44 H44C 109.5 . . ?
H44B C44 H44C 109.5 . . ?
C18 C19 H19A 109.5 . . ?
C18 C19 H19B 109.5 . . ?
H19A C19 H19B 109.5 . . ?
C18 C19 H19C 109.5 . . ?
H19A C19 H19C 109.5 . . ?
H19B C19 H19C 109.5 . . ?
C3_1 C1_1 C2_1 110.9(4) . . ?
C3_1 C1_1 C24 113.1(4) . . ?
C2_1 C1_1 C24 109.1(4) . . ?
C3_1 C1_1 H1_1 107.9 . . ?
C2_1 C1_1 H1_1 107.9 . . ?
C24 C1_1 H1_1 107.9 . . ?
C1_1 C2_1 H2A_1 109.5 . . ?
C1_1 C2_1 H2B_1 109.5 . . ?
H2A_1 C2_1 H2B_1 109.5 . . ?
C1_1 C2_1 H2C_1 109.5 . . ?
H2A_1 C2_1 H2C_1 109.5 . . ?
H2B_1 C2_1 H2C_1 109.5 . . ?
C1_1 C3_1 H3A_1 109.5 . . ?
C1_1 C3_1 H3B_1 109.5 . . ?
H3A_1 C3_1 H3B_1 109.5 . . ?
C1_1 C3_1 H3C_1 109.5 . . ?
H3A_1 C3_1 H3C_1 109.5 . . ?
H3B_1 C3_1 H3C_1 109.5 . . ?
C24 C1_11 C2_11 126(3) . . ?
C24 C1_11 C3_11 119(3) . . ?
C2_11 C1_11 C3_11 101(2) . . ?
C24 C1_11 H1_11 102.9 . . ?
C2_11 C1_11 H1_11 102.9 . . ?
C3_11 C1_11 H1_11 102.9 . . ?
C1_11 C2_11 H2A_11 109.5 . . ?
C1_11 C2_11 H2B_11 109.5 . . ?
H2A_11 C2_11 H2B_11 109.5 . . ?
C1_11 C2_11 H2C_11 109.5 . . ?
H2A_11 C2_11 H2C_11 109.5 . . ?
H2B_11 C2_11 H2C_11 109.5 . . ?
C1_11 C3_11 H3A_11 109.5 . . ?
C1_11 C3_11 H3B_11 109.5 . . ?
H3A_11 C3_11 H3B_11 109.5 . . ?
C1_11 C3_11 H3C_11 109.5 . . ?
H3A_11 C3_11 H3C_11 109.5 . . ?
H3B_11 C3_11 H3C_11 109.5 . . ?
C2 C1_2 C4 107.02(18) . . ?
C2 C1_2 H1A_2 110.3 . . ?
C4 C1_2 H1A_2 110.3 . . ?
C2 C1_2 H1AB_2 110.3 . . ?
C4 C1_2 H1AB_2 110.3 . . ?
H1A_2 C1_2 H1AB_2 108.6 . . ?
C4 C1_21 C2 99.8(8) . . ?
C4 C1_21 H1A_21 111.8 . . ?
C2 C1_21 H1A_21 111.8 . . ?
C4 C1_21 H1AB_21 111.8 . . ?
C2 C1_21 H1AB_21 111.8 . . ?
H1A_21 C1_21 H1AB_21 109.5 . . ?

loop_
_geom_bond_atom_site_label_1
_geom_bond_atom_site_label_2
_geom_bond_distance
_geom_bond_site_symmetry_2
_geom_bond_publ_flag
N1 C1 1.315(2) . ?
N1 C9 1.4631(19) . ?
N1 C4 1.533(2) . ?
C1 C2 1.524(2) . ?
C1 B1 1.601(2) . ?
B1 N2 1.366(2) . ?
B1 C21 1.598(2) . ?
N2 N3 1.3246(18) . ?
C2 C1_2 1.526(3) . ?
C2 C6 1.532(2) . ?
C2 C5 1.538(3) . ?
C2 C1_21 1.669(13) . ?
N4 N3 1.2722(19) . ?
N4 C36 1.433(2) . ?
C4 C8 1.503(3) . ?
C4 C7 1.512(3) . ?
C4 C1_2 1.547(3) . ?
C4 C1_21 1.558(12) . ?
C5 H5A 0.9800 . ?
C5 H5B 0.9800 . ?
C5 H5C 0.9800 . ?
C6 H6A 0.9800 . ?
C6 H6B 0.9800 . ?
C6 H6C 0.9800 . ?
C7 H7A 0.9800 . ?
C7 H7B 0.9800 . ?
C7 H7C 0.9800 . ?
C9 C14 1.401(2) . ?
C9 C10 1.407(2) . ?
C8 H8A 0.9800 . ?
C8 H8B 0.9800 . ?
C8 H8C 0.9800 . ?
C10 C11 1.391(2) . ?
C10 C18 1.523(2) . ?
C11 C12 1.383(2) . ?
C11 H11 0.9500 . ?
C14 C13 1.395(2) . ?
C14 C15 1.525(2) . ?
C13 C12 1.378(2) . ?
C13 H13 0.9500 . ?
C12 H12 0.9500 . ?
C15 C16 1.532(2) . ?
C15 C17 1.533(2) . ?
C15 H15 1.0000 . ?
C17 H17A 0.9800 . ?
C17 H17B 0.9800 . ?
C17 H17C 0.9800 . ?
C16 H16A 0.9800 . ?
C16 H16B 0.9800 . ?
C16 H16C 0.9800 . ?
C18 C19 1.533(2) . ?
C18 C20 1.534(2) . ?
C18 H18 1.0000 . ?
C20 H20A 0.9800 . ?
C20 H20B 0.9800 . ?
C20 H20C 0.9800 . ?
C21 C22 1.413(2) . ?
C21 C26 1.418(2) . ?
C22 C23 1.395(2) . ?
C22 C30 1.529(2) . ?
C23 C24 1.388(2) . ?
C23 H23 0.9500 . ?
C24 C1_11 1.28(3) . ?
C24 C25 1.391(2) . ?
C24 C1_1 1.559(4) . ?
C25 C26 1.397(2) . ?
C25 H25 0.9500 . ?
C26 C27 1.525(2) . ?
C27 C28 1.532(2) . ?
C27 C29 1.534(2) . ?
C27 H27 1.0000 . ?
C28 H28A 0.9800 . ?
C28 H28B 0.9800 . ?
C28 H28C 0.9800 . ?
C29 H29A 0.9800 . ?
C29 H29B 0.9800 . ?
C29 H29C 0.9800 . ?
C30 C31 1.531(2) . ?
C30 C32 1.532(2) . ?
C30 H30 1.0000 . ?
C31 H31A 0.9800 . ?
C31 H31B 0.9800 . ?
C31 H31C 0.9800 . ?
C32 H32A 0.9800 . ?
C32 H32B 0.9800 . ?
C32 H32C 0.9800 . ?
C36 C37 1.401(2) . ?
C36 C41 1.403(2) . ?
C37 C38 1.396(2) . ?
C37 C43 1.503(2) . ?
C38 C39 1.389(2) . ?
C38 H38 0.9500 . ?
C39 C40 1.388(3) . ?
C39 C44 1.509(2) . ?
C40 C41 1.391(2) . ?
C40 H40 0.9500 . ?
C41 C42 1.507(3) . ?
C42 H42A 0.9800 . ?
C42 H42B 0.9800 . ?
C42 H42C 0.9800 . ?
C43 H43A 0.9800 . ?
C43 H43B 0.9800 . ?
C43 H43C 0.9800 . ?
C44 H44A 0.9800 . ?
C44 H44B 0.9800 . ?
C44 H44C 0.9800 . ?
C19 H19A 0.9800 . ?
C19 H19B 0.9800 . ?
C19 H19C 0.9800 . ?
C1_1 C3_1 1.490(8) . ?
C1_1 C2_1 1.529(8) . ?
C1_1 H1_1 1.0000 . ?
C2_1 H2A_1 0.9800 . ?
C2_1 H2B_1 0.9800 . ?
C2_1 H2C_1 0.9800 . ?
C3_1 H3A_1 0.9800 . ?
C3_1 H3B_1 0.9800 . ?
C3_1 H3C_1 0.9800 . ?
C1_11 C2_11 1.54(4) . ?
C1_11 C3_11 1.66(4) . ?
C1_11 H1_11 1.0000 . ?
C2_11 H2A_11 0.9800 . ?
C2_11 H2B_11 0.9800 . ?
C2_11 H2C_11 0.9800 . ?
C3_11 H3A_11 0.9800 . ?
C3_11 H3B_11 0.9800 . ?
C3_11 H3C_11 0.9800 . ?
C1_2 H1A_2 0.9900 . ?
C1_2 H1AB_2 0.9900 . ?
C1_21 H1A_21 0.9900 . ?
C1_21 H1AB_21 0.9900 . ?

loop_
_geom_torsion_atom_site_label_1
_geom_torsion_atom_site_label_2
_geom_torsion_atom_site_label_3
_geom_torsion_atom_site_label_4
_geom_torsion
_geom_torsion_site_symmetry_1
_geom_torsion_site_symmetry_2
_geom_torsion_site_symmetry_3
_geom_torsion_site_symmetry_4
_geom_torsion_publ_flag
C9 N1 C1 C2 179.97(14) . . . . ?
C4 N1 C1 C2 1.07(19) . . . . ?
C9 N1 C1 B1 1.0(3) . . . . ?
C4 N1 C1 B1 -177.92(15) . . . . ?
N1 C1 B1 N2 -3.8(2) . . . . ?
C2 C1 B1 N2 177.38(15) . . . . ?
N1 C1 B1 C21 178.60(15) . . . . ?
C2 C1 B1 C21 -0.2(2) . . . . ?
C21 B1 N2 N3 4.7(2) . . . . ?
C1 B1 N2 N3 -173.02(14) . . . . ?
N1 C1 C2 C1_2 14.1(2) . . . . ?
B1 C1 C2 C1_2 -166.9(2) . . . . ?
N1 C1 C2 C6 -110.55(16) . . . . ?
B1 C1 C2 C6 68.4(2) . . . . ?
N1 C1 C2 C5 129.03(16) . . . . ?
B1 C1 C2 C5 -52.0(2) . . . . ?
N1 C1 C2 C1_21 -10.4(8) . . . . ?
B1 C1 C2 C1_21 168.6(8) . . . . ?
C1 N1 C4 C8 108.85(18) . . . . ?
C9 N1 C4 C8 -70.2(2) . . . . ?
C1 N1 C4 C7 -129.49(16) . . . . ?
C9 N1 C4 C7 51.5(2) . . . . ?
C1 N1 C4 C1_2 -15.4(2) . . . . ?
C9 N1 C4 C1_2 165.6(2) . . . . ?
C1 N1 C4 C1_21 9.4(8) . . . . ?
C9 N1 C4 C1_21 -169.6(8) . . . . ?
C36 N4 N3 N2 -176.43(13) . . . . ?
B1 N2 N3 N4 -97.88(19) . . . . ?
C1 N1 C9 C14 -89.0(2) . . . . ?
C4 N1 C9 C14 89.89(18) . . . . ?
C1 N1 C9 C10 93.41(19) . . . . ?
C4 N1 C9 C10 -87.72(18) . . . . ?
C14 C9 C10 C11 -4.8(2) . . . . ?
N1 C9 C10 C11 172.73(14) . . . . ?
C14 C9 C10 C18 170.00(15) . . . . ?
N1 C9 C10 C18 -12.5(2) . . . . ?
C9 C10 C11 C12 1.0(2) . . . . ?
C18 C10 C11 C12 -174.14(15) . . . . ?
C10 C9 C14 C13 5.0(2) . . . . ?
N1 C9 C14 C13 -172.52(14) . . . . ?
C10 C9 C14 C15 -169.40(15) . . . . ?
N1 C9 C14 C15 13.1(2) . . . . ?
C9 C14 C13 C12 -1.3(2) . . . . ?
C15 C14 C13 C12 173.45(16) . . . . ?
C14 C13 C12 C11 -2.3(3) . . . . ?
C10 C11 C12 C13 2.5(3) . . . . ?
C13 C14 C15 C16 57.0(2) . . . . ?
C9 C14 C15 C16 -128.64(17) . . . . ?
C13 C14 C15 C17 -64.49(19) . . . . ?
C9 C14 C15 C17 109.87(18) . . . . ?
C11 C10 C18 C19 -54.7(2) . . . . ?
C9 C10 C18 C19 130.48(17) . . . . ?
C11 C10 C18 C20 67.42(19) . . . . ?
C9 C10 C18 C20 -107.36(18) . . . . ?
N2 B1 C21 C22 -81.4(2) . . . . ?
C1 B1 C21 C22 96.04(19) . . . . ?
N2 B1 C21 C26 89.8(2) . . . . ?
C1 B1 C21 C26 -92.72(19) . . . . ?
C26 C21 C22 C23 -1.7(2) . . . . ?
B1 C21 C22 C23 169.94(15) . . . . ?
C26 C21 C22 C30 179.92(15) . . . . ?
B1 C21 C22 C30 -8.5(2) . . . . ?
C21 C22 C23 C24 0.9(2) . . . . ?
C30 C22 C23 C24 179.31(15) . . . . ?
C22 C23 C24 C1_11 -177(2) . . . . ?
C22 C23 C24 C25 1.5(2) . . . . ?
C22 C23 C24 C1_1 -176.6(4) . . . . ?
C1_11 C24 C25 C26 175(2) . . . . ?
C23 C24 C25 C26 -3.1(2) . . . . ?
C1_1 C24 C25 C26 175.1(3) . . . . ?
C24 C25 C26 C21 2.3(2) . . . . ?
C24 C25 C26 C27 -174.08(15) . . . . ?
C22 C21 C26 C25 0.2(2) . . . . ?
B1 C21 C26 C25 -171.22(15) . . . . ?
C22 C21 C26 C27 176.40(14) . . . . ?
B1 C21 C26 C27 5.0(2) . . . . ?
C25 C26 C27 C28 70.15(19) . . . . ?
C21 C26 C27 C28 -106.15(17) . . . . ?
C25 C26 C27 C29 -52.8(2) . . . . ?
C21 C26 C27 C29 130.90(16) . . . . ?
C23 C22 C30 C31 -73.95(19) . . . . ?
C21 C22 C30 C31 104.47(18) . . . . ?
C23 C22 C30 C32 49.8(2) . . . . ?
C21 C22 C30 C32 -131.77(17) . . . . ?
N3 N4 C36 C37 -65.5(2) . . . . ?
N3 N4 C36 C41 121.94(16) . . . . ?
C41 C36 C37 C38 -2.8(2) . . . . ?
N4 C36 C37 C38 -175.11(14) . . . . ?
C41 C36 C37 C43 174.47(16) . . . . ?
N4 C36 C37 C43 2.2(2) . . . . ?
C36 C37 C38 C39 0.9(2) . . . . ?
C43 C37 C38 C39 -176.46(16) . . . . ?
C37 C38 C39 C40 0.7(3) . . . . ?
C37 C38 C39 C44 178.32(16) . . . . ?
C38 C39 C40 C41 -0.5(3) . . . . ?
C44 C39 C40 C41 -178.06(18) . . . . ?
C39 C40 C41 C36 -1.4(3) . . . . ?
C39 C40 C41 C42 178.15(18) . . . . ?
C37 C36 C41 C40 3.1(3) . . . . ?
N4 C36 C41 C40 175.83(15) . . . . ?
C37 C36 C41 C42 -176.48(17) . . . . ?
N4 C36 C41 C42 -3.7(2) . . . . ?
C23 C24 C1_1 C3_1 -4.8(6) . . . . ?
C25 C24 C1_1 C3_1 177.1(3) . . . . ?
C23 C24 C1_1 C2_1 119.1(4) . . . . ?
C25 C24 C1_1 C2_1 -59.0(5) . . . . ?
C23 C24 C1_11 C2_11 -174(2) . . . . ?
C25 C24 C1_11 C2_11 8(5) . . . . ?
C23 C24 C1_11 C3_11 55(4) . . . . ?
C25 C24 C1_11 C3_11 -123(2) . . . . ?
C1 C2 C1_2 C4 -23.5(3) . . . . ?
C6 C2 C1_2 C4 96.2(3) . . . . ?
C5 C2 C1_2 C4 -142.3(2) . . . . ?
C8 C4 C1_2 C2 -95.2(3) . . . . ?
C7 C4 C1_2 C2 140.0(2) . . . . ?
N1 C4 C1_2 C2 23.1(3) . . . . ?
C8 C4 C1_21 C2 -125.5(8) . . . . ?
C7 C4 C1_21 C2 118.5(5) . . . . ?
N1 C4 C1_21 C2 -13.9(10) . . . . ?
C1 C2 C1_21 C4 14.8(11) . . . . ?
C6 C2 C1_21 C4 126.1(8) . . . . ?
C5 C2 C1_21 C4 -118.6(6) . . . . ?
